data_7061594
loop_
_publ_author_name
'Matczak, Piotr'
'Kupfer, Stephan'
'Mlosto\'n, Grzegorz'
'Buday, Philipp'
'G\"orls, Helmar'
'Weigand, Wolfgang'

_publ_section_title
;
 Metal--ligand bonding in tricarbonyliron(0) complexes bearing
 thiochalcone ligands
;
_journal_issue 27
_journal_name_full 'New Journal of Chemistry'
_journal_page_first 12924
_journal_page_last 12933
_journal_paper_doi 10.1039/D2NJ01315K
_journal_volume 46
_journal_year 2022
_chemical_absolute_configuration unk
_chemical_formula_moiety 'C20 H14 Fe2 O4 S'
_chemical_formula_sum 'C20 H14 Fe2 O4 S'
_chemical_formula_weight 462.07
_space_group_crystal_system monoclinic
_space_group_IT_number 4
_space_group_name_Hall 'P 2yb'
_space_group_name_H-M_alt 'P 1 21 1'
_atom_sites_solution_hydrogens mixed
_atom_sites_solution_primary direct
_atom_sites_solution_secondary difmap
_audit_creation_method SHELXL-2018/3
_audit_update_record
;
2022-04-29 deposited with the CCDC.	2022-06-06 downloaded from the CCDC.
;
_cell_angle_alpha 90
_cell_angle_beta 117.245(3)
_cell_angle_gamma 90
_cell_formula_units_Z 2
_cell_length_a 7.1138(5)
_cell_length_b 19.2710(9)
_cell_length_c 7.4050(5)
_cell_measurement_reflns_used 7032
_cell_measurement_temperature 133(2)
_cell_measurement_theta_max 27.470
_cell_measurement_theta_min 2.114
_cell_volume 902.53(10)
_computing_cell_refinement DENZO
_computing_data_collection COLLECT
_computing_data_reduction DENZO
_computing_molecular_graphics SHELXTL/PC
_computing_publication_material 'SHELXL-2018/3 (Sheldrick, 2018)'
_computing_structure_refinement 'SHELXL-2018/3 (Sheldrick, 2018)'
_computing_structure_solution 'SHELXS-97 (Sheldrick, 2008)'
_diffrn_ambient_temperature 133(2)
_diffrn_measured_fraction_theta_full 0.999
_diffrn_measured_fraction_theta_max 0.998
_diffrn_measurement_device_type KappaCCD
_diffrn_measurement_method 'phi + omega - scans'
_diffrn_radiation_type MoK\a
_diffrn_radiation_wavelength 0.71073
_diffrn_reflns_av_R_equivalents 0.0238
_diffrn_reflns_av_unetI/netI 0.0315
_diffrn_reflns_Laue_measured_fraction_full 0.999
_diffrn_reflns_Laue_measured_fraction_max 0.998
_diffrn_reflns_limit_h_max 8
_diffrn_reflns_limit_h_min -9
_diffrn_reflns_limit_k_max 24
_diffrn_reflns_limit_k_min -25
_diffrn_reflns_limit_l_max 9
_diffrn_reflns_limit_l_min -9
_diffrn_reflns_number 7032
_diffrn_reflns_point_group_measured_fraction_full 0.986
_diffrn_reflns_point_group_measured_fraction_max 0.976
_diffrn_reflns_theta_full 25.242
_diffrn_reflns_theta_max 27.470
_diffrn_reflns_theta_min 2.114
_exptl_absorpt_coefficient_mu 1.746
_exptl_absorpt_correction_T_max 0.7456
_exptl_absorpt_correction_T_min 0.6970
_exptl_absorpt_correction_type multi-scan
_exptl_absorpt_process_details
; 
 SADABS 2016/2: Krause, L., Herbst-Irmer, R., Sheldrick G.M. & Stalke D., 
 J. Appl. Cryst. 48 (2015) 3-10 
;
_exptl_crystal_colour red-brown
_exptl_crystal_density_diffrn 1.700
_exptl_crystal_density_method 'not measured'
_exptl_crystal_description prism
_exptl_crystal_F_000 468
_exptl_crystal_size_max 0.098
_exptl_crystal_size_mid 0.082
_exptl_crystal_size_min 0.078
_refine_diff_density_max 0.244
_refine_diff_density_min -0.246
_refine_diff_density_rms 0.051
_refine_ls_abs_structure_details
; 
 Flack x determined using 1806 quotients [(I+)-(I-)]/[(I+)+(I-)] 
 (Parsons, Flack and Wagner, Acta Cryst. B69 (2013) 249-259). 
;
_refine_ls_abs_structure_Flack 0.028(10)
_refine_ls_extinction_method none
_refine_ls_goodness_of_fit_ref 1.052
_refine_ls_hydrogen_treatment mixed
_refine_ls_matrix_type full
_refine_ls_number_parameters 301
_refine_ls_number_reflns 4039
_refine_ls_number_restraints 77
_refine_ls_restrained_S_all 1.049
_refine_ls_R_factor_all 0.0242
_refine_ls_R_factor_gt 0.0233
_refine_ls_shift/su_max 0.000
_refine_ls_shift/su_mean 0.000
_refine_ls_structure_factor_coef Fsqd
_refine_ls_weighting_details 'w=1/[\s^2^(Fo^2^)+0.7489P] where P=(Fo^2^+2Fc^2^)/3'
_refine_ls_weighting_scheme calc
_refine_ls_wR_factor_gt 0.0499
_refine_ls_wR_factor_ref 0.0507
_reflns_Friedel_coverage 0.899
_reflns_Friedel_fraction_full 0.973
_reflns_Friedel_fraction_max 0.953
_reflns_number_gt 3951
_reflns_number_total 4039
_reflns_threshold_expression 'I > 2\s(I)'
_cod_data_source_file d2nj01315k2.cif
_cod_data_source_block FO6584_5
_cod_depositor_comments 'Adding full bibliography for 7061593--7061594.cif.'
_cod_original_sg_symbol_H-M 'P 21'
_cod_database_code 7061594
_shelx_shelxl_version_number 2018/3
_shelx_space_group_comment
; 
The symmetry employed for this shelxl refinement is uniquely defined 
by the following loop, which should always be used as a source of 
symmetry information in preference to the above space-group names. 
They are only intended as comments. 
;
_shelx_estimated_absorpt_t_min 0.847
_shelx_estimated_absorpt_t_max 0.876

loop_
_space_group_symop_operation_xyz
'x, y, z'
'-x, y+1/2, -z'

loop_
_atom_site_label
_atom_site_type_symbol
_atom_site_fract_x
_atom_site_fract_y
_atom_site_fract_z
_atom_site_U_iso_or_equiv
_atom_site_adp_type
_atom_site_occupancy
_atom_site_site_symmetry_order
_atom_site_calc_flag
_atom_site_refinement_flags_posn
_atom_site_refinement_flags_adp
_atom_site_refinement_flags_occupancy
_atom_site_disorder_assembly
_atom_site_disorder_group
Fe1 Fe 0.50646(7) 0.42589(2) 0.68034(7) 0.01438(11) Uani 1 1 d . . . . .
Fe2 Fe 0.04807(7) 0.62853(2) 0.25682(7) 0.01322(10) Uani 1 1 d . . . . .
S1 S 0.59445(14) 0.54262(4) 0.69632(14) 0.02075(18) Uani 1 1 d . . . . .
O2 O 0.3005(4) 0.29022(14) 0.5737(5) 0.0299(6) Uani 1 1 d . . . . .
O3 O 0.9355(4) 0.37923(13) 0.9639(4) 0.0304(6) Uani 1 1 d . . . . .
O4 O 0.2890(5) 0.46412(16) 0.9225(5) 0.0397(8) Uani 1 1 d . . . . .
C1 C 0.3663(5) 0.51273(17) 0.4914(5) 0.0165(7) Uani 1 1 d . . . . .
C2 C 0.3917(5) 0.45693(18) 0.3804(5) 0.0155(6) Uani 1 1 d . . . . .
C3 C 0.5949(5) 0.4285(2) 0.4368(5) 0.0174(6) Uani 1 1 d . . . . .
C4 C 0.6206(6) 0.36733(19) 0.3380(6) 0.0216(7) Uani 0.661(18) 1 d D U P A 1
C5 C 0.468(3) 0.3272(9) 0.215(3) 0.0261(18) Uani 0.661(18) 1 d D U P A 1
H5 H 0.321305 0.332036 0.174896 0.031 Uiso 0.661(18) 1 calc R U P A 1
C6 C 0.5677(18) 0.2750(7) 0.1553(19) 0.025(2) Uani 0.661(18) 1 d D U P A 1
H6 H 0.499059 0.235982 0.072902 0.030 Uiso 0.661(18) 1 calc R U P A 1
C7 C 0.7727(19) 0.2892(6) 0.2326(15) 0.022(2) Uani 0.661(18) 1 d D U P A 1
H7 H 0.873678 0.264701 0.206602 0.026 Uiso 0.661(18) 1 calc R U P A 1
O1 O 0.812(2) 0.3469(7) 0.359(2) 0.0269(11) Uani 0.661(18) 1 d D U P A 1
C4A C 0.6206(6) 0.36733(19) 0.3380(6) 0.0216(7) Uani 0.339(18) 1 d D U P A 2
C5A C 0.821(6) 0.3467(18) 0.377(6) 0.0269(11) Uani 0.339(18) 1 d D U P A 2
H5A H 0.948114 0.370532 0.461070 0.032 Uiso 0.339(18) 1 calc R U P A 2
C6A C 0.807(5) 0.2854(15) 0.272(3) 0.025(2) Uani 0.339(18) 1 d D U P A 2
H6A H 0.925315 0.259621 0.281011 0.030 Uiso 0.339(18) 1 calc R U P A 2
C7A C 0.603(4) 0.2678(14) 0.155(4) 0.022(2) Uani 0.339(18) 1 d D U P A 2
H7A H 0.548800 0.231977 0.055860 0.026 Uiso 0.339(18) 1 calc R U P A 2
O1A O 0.481(5) 0.3164(13) 0.215(5) 0.0261(18) Uani 0.339(18) 1 d D U P A 2
C8 C 0.1588(5) 0.54364(17) 0.4371(5) 0.0152(6) Uani 1 1 d . . . . .
C9 C 0.1164(6) 0.59824(18) 0.5439(5) 0.0180(7) Uani 1 1 d . . . . .
C10 C -0.1003(6) 0.61589(19) 0.4351(6) 0.0203(7) Uani 1 1 d . . . . .
C11 C -0.1953(6) 0.57250(18) 0.2603(6) 0.0198(7) Uani 1 1 d . . . . .
C12 C -0.0369(6) 0.52801(17) 0.2595(5) 0.0180(7) Uani 1 1 d . . . . .
C13 C 0.2837(6) 0.6606(2) 0.1941(7) 0.0276(8) Uani 1 1 d . . . . .
C14 C 0.1022(7) 0.6405(2) 0.0120(6) 0.0283(9) Uani 1 1 d . . . . .
C15 C -0.0678(6) 0.6833(2) -0.0082(6) 0.0246(8) Uani 1 1 d . . . . .
C16 C 0.0062(6) 0.72889(18) 0.1594(6) 0.0234(8) Uani 1 1 d . . . . .
C17 C 0.2242(6) 0.71562(19) 0.2857(6) 0.0236(8) Uani 1 1 d . . . . .
C18 C 0.3807(5) 0.34306(18) 0.6146(6) 0.0200(7) Uani 1 1 d . . . . .
C19 C 0.7668(6) 0.39523(17) 0.8574(6) 0.0203(7) Uani 1 1 d . . . . .
C20 C 0.3742(7) 0.4470(2) 0.8323(6) 0.0256(8) Uani 1 1 d . . . . .
H13 H 0.412(6) 0.644(2) 0.243(6) 0.023(11) Uiso 1 1 d . . . . .
H9 H 0.215(6) 0.622(2) 0.662(6) 0.022(10) Uiso 1 1 d . . . . .
H2 H 0.266(6) 0.436(2) 0.279(6) 0.014(9) Uiso 1 1 d . . . . .
H11 H -0.339(6) 0.5721(18) 0.150(6) 0.011(9) Uiso 1 1 d . . . . .
H16 H -0.073(7) 0.760(2) 0.185(7) 0.033(13) Uiso 1 1 d . . . . .
H12 H -0.048(6) 0.495(2) 0.165(6) 0.018(10) Uiso 1 1 d . . . . .
H3 H 0.707(6) 0.457(2) 0.491(6) 0.016(10) Uiso 1 1 d . . . . .
H17 H 0.314(7) 0.738(2) 0.412(7) 0.028(11) Uiso 1 1 d . . . . .
H14 H 0.093(9) 0.608(3) -0.069(9) 0.061(18) Uiso 1 1 d . . . . .
H10 H -0.170(7) 0.651(2) 0.474(7) 0.034(13) Uiso 1 1 d . . . . .
H15 H -0.211(8) 0.681(3) -0.113(8) 0.045(14) Uiso 1 1 d . . . . .

loop_
_atom_site_aniso_label
_atom_site_aniso_U_11
_atom_site_aniso_U_22
_atom_site_aniso_U_33
_atom_site_aniso_U_23
_atom_site_aniso_U_13
_atom_site_aniso_U_12
Fe1 0.0163(2) 0.0131(2) 0.0119(2) 0.00136(19) 0.00493(18) -0.00003(19)
Fe2 0.0164(2) 0.0114(2) 0.0137(2) 0.00052(18) 0.00854(18) 0.00097(18)
S1 0.0216(4) 0.0154(4) 0.0190(4) -0.0025(3) 0.0040(3) -0.0045(3)
O2 0.0242(14) 0.0196(13) 0.0425(18) -0.0004(12) 0.0123(13) -0.0066(11)
O3 0.0242(14) 0.0209(13) 0.0281(15) -0.0065(11) -0.0035(12) 0.0042(11)
O4 0.060(2) 0.0402(18) 0.0351(17) 0.0079(14) 0.0353(17) 0.0101(15)
C1 0.0207(16) 0.0142(15) 0.0120(16) 0.0025(13) 0.0052(13) -0.0029(13)
C2 0.0167(15) 0.0136(14) 0.0131(15) 0.0032(12) 0.0042(13) -0.0005(12)
C3 0.0165(15) 0.0198(15) 0.0162(15) 0.0002(15) 0.0076(13) -0.0007(15)
C4 0.0220(17) 0.0257(18) 0.0194(17) 0.0088(14) 0.0115(15) 0.0100(14)
C5 0.018(3) 0.016(5) 0.042(2) 0.009(3) 0.013(2) 0.011(3)
C6 0.021(4) 0.025(5) 0.019(3) 0.002(3) 0.002(3) 0.005(3)
C7 0.025(5) 0.018(3) 0.029(5) -0.003(4) 0.019(5) 0.008(3)
O1 0.0190(18) 0.0272(16) 0.033(3) -0.0092(17) 0.0104(19) 0.0017(13)
C4A 0.0220(17) 0.0257(18) 0.0194(17) 0.0088(14) 0.0115(15) 0.0100(14)
C5A 0.0190(18) 0.0272(16) 0.033(3) -0.0092(17) 0.0104(19) 0.0017(13)
C6A 0.021(4) 0.025(5) 0.019(3) 0.002(3) 0.002(3) 0.005(3)
C7A 0.025(5) 0.018(3) 0.029(5) -0.003(4) 0.019(5) 0.008(3)
O1A 0.018(3) 0.016(5) 0.042(2) 0.009(3) 0.013(2) 0.011(3)
C8 0.0231(16) 0.0108(14) 0.0137(15) 0.0009(12) 0.0103(13) -0.0006(12)
C9 0.0259(18) 0.0179(16) 0.0144(16) -0.0004(13) 0.0129(15) -0.0002(14)
C10 0.0269(17) 0.0195(19) 0.0243(18) 0.0017(14) 0.0202(16) 0.0032(14)
C11 0.0201(17) 0.0170(17) 0.0250(19) 0.0037(14) 0.0127(16) 0.0009(13)
C12 0.0236(17) 0.0125(15) 0.0184(17) -0.0001(13) 0.0101(15) -0.0029(13)
C13 0.027(2) 0.028(2) 0.037(2) 0.0117(17) 0.0228(18) 0.0045(16)
C14 0.049(2) 0.022(2) 0.025(2) 0.0028(16) 0.0271(19) -0.0007(17)
C15 0.030(2) 0.0213(18) 0.0173(18) 0.0066(14) 0.0063(16) -0.0026(15)
C16 0.0293(19) 0.0122(16) 0.030(2) 0.0032(14) 0.0146(17) 0.0013(14)
C17 0.0235(18) 0.0206(18) 0.0241(19) 0.0012(15) 0.0087(16) -0.0086(15)
C18 0.0156(16) 0.0204(18) 0.0237(18) 0.0051(14) 0.0087(14) 0.0012(13)
C19 0.0252(19) 0.0126(15) 0.0200(18) -0.0030(13) 0.0077(15) -0.0020(13)
C20 0.035(2) 0.0224(19) 0.0201(19) 0.0071(14) 0.0130(17) 0.0036(15)

loop_
_atom_type_symbol
_atom_type_description
_atom_type_scat_dispersion_real
_atom_type_scat_dispersion_imag
_atom_type_scat_source
C C 0.0033 0.0016 'International Tables Vol C Tables 4.2.6.8 and 6.1.1.4'
H H 0.0000 0.0000 'International Tables Vol C Tables 4.2.6.8 and 6.1.1.4'
O O 0.0106 0.0060 'International Tables Vol C Tables 4.2.6.8 and 6.1.1.4'
S S 0.1246 0.1234 'International Tables Vol C Tables 4.2.6.8 and 6.1.1.4'
Fe Fe 0.3463 0.8444 'International Tables Vol C Tables 4.2.6.8 and 6.1.1.4'

loop_
_geom_angle_atom_site_label_1
_geom_angle_atom_site_label_2
_geom_angle_atom_site_label_3
_geom_angle
_geom_angle_site_symmetry_1
_geom_angle_site_symmetry_3
_geom_angle_publ_flag
C18 Fe1 C19 97.15(15) . . ?
C18 Fe1 C20 91.83(17) . . ?
C19 Fe1 C20 105.86(18) . . ?
C18 Fe1 C2 93.64(15) . . ?
C19 Fe1 C2 129.87(15) . . ?
C20 Fe1 C2 122.59(16) . . ?
C18 Fe1 C1 120.09(14) . . ?
C19 Fe1 C1 138.91(15) . . ?
C20 Fe1 C1 90.68(15) . . ?
C2 Fe1 C1 39.45(13) . . ?
C18 Fe1 C3 95.42(15) . . ?
C19 Fe1 C3 91.14(15) . . ?
C20 Fe1 C3 160.55(15) . . ?
C2 Fe1 C3 39.02(13) . . ?
C1 Fe1 C3 70.08(14) . . ?
C18 Fe1 S1 165.77(11) . . ?
C19 Fe1 S1 96.71(11) . . ?
C20 Fe1 S1 87.45(12) . . ?
C2 Fe1 S1 74.93(10) . . ?
C1 Fe1 S1 45.75(9) . . ?
C3 Fe1 S1 81.10(11) . . ?
C8 Fe2 C13 106.49(15) . . ?
C8 Fe2 C14 120.26(15) . . ?
C13 Fe2 C14 41.20(17) . . ?
C8 Fe2 C12 41.63(14) . . ?
C13 Fe2 C12 124.99(15) . . ?
C14 Fe2 C12 107.21(15) . . ?
C8 Fe2 C9 41.14(13) . . ?
C13 Fe2 C9 119.90(16) . . ?
C14 Fe2 C9 155.73(16) . . ?
C12 Fe2 C9 69.30(14) . . ?
C8 Fe2 C16 161.44(15) . . ?
C13 Fe2 C16 68.40(15) . . ?
C14 Fe2 C16 68.46(16) . . ?
C12 Fe2 C16 155.81(15) . . ?
C9 Fe2 C16 124.60(15) . . ?
C8 Fe2 C15 156.07(15) . . ?
C13 Fe2 C15 68.56(16) . . ?
C14 Fe2 C15 40.61(17) . . ?
C12 Fe2 C15 120.75(15) . . ?
C9 Fe2 C15 161.86(15) . . ?
C16 Fe2 C15 40.50(16) . . ?
C8 Fe2 C17 123.91(15) . . ?
C13 Fe2 C17 40.86(16) . . ?
C14 Fe2 C17 69.08(16) . . ?
C12 Fe2 C17 162.10(15) . . ?
C9 Fe2 C17 106.49(15) . . ?
C16 Fe2 C17 40.70(15) . . ?
C15 Fe2 C17 68.58(15) . . ?
C8 Fe2 C10 68.85(14) . . ?
C13 Fe2 C10 155.11(17) . . ?
C14 Fe2 C10 162.39(17) . . ?
C12 Fe2 C10 68.70(14) . . ?
C9 Fe2 C10 40.56(14) . . ?
C16 Fe2 C10 107.84(15) . . ?
C15 Fe2 C10 125.55(16) . . ?
C17 Fe2 C10 120.12(15) . . ?
C8 Fe2 C11 69.07(14) . . ?
C13 Fe2 C11 162.49(16) . . ?
C14 Fe2 C11 125.24(17) . . ?
C12 Fe2 C11 40.63(14) . . ?
C9 Fe2 C11 68.62(15) . . ?
C16 Fe2 C11 121.12(15) . . ?
C15 Fe2 C11 108.23(15) . . ?
C17 Fe2 C11 155.60(15) . . ?
C10 Fe2 C11 40.70(15) . . ?
C1 S1 Fe1 60.79(11) . . ?
C2 C1 C8 122.0(3) . . ?
C2 C1 S1 116.3(3) . . ?
C8 C1 S1 121.7(2) . . ?
C2 C1 Fe1 68.64(19) . . ?
C8 C1 Fe1 127.8(2) . . ?
S1 C1 Fe1 73.46(12) . . ?
C1 C2 C3 120.4(3) . . ?
C1 C2 Fe1 71.91(19) . . ?
C3 C2 Fe1 74.02(19) . . ?
C1 C2 H2 117(2) . . ?
C3 C2 H2 122(2) . . ?
Fe1 C2 H2 119(2) . . ?
C2 C3 C4A 121.0(3) . . ?
C2 C3 C4 121.0(3) . . ?
C2 C3 Fe1 66.96(19) . . ?
C4A C3 Fe1 123.7(3) . . ?
C4 C3 Fe1 123.7(3) . . ?
C2 C3 H3 118(2) . . ?
C4A C3 H3 116(3) . . ?
C4 C3 H3 116(3) . . ?
Fe1 C3 H3 100(3) . . ?
C5 C4 O1 112.4(10) . . ?
C5 C4 C3 125.5(9) . . ?
O1 C4 C3 122.1(6) . . ?
C4 C5 C6 105.3(15) . . ?
C4 C5 H5 127.3 . . ?
C6 C5 H5 127.3 . . ?
C7 C6 C5 109.1(11) . . ?
C7 C6 H6 125.5 . . ?
C5 C6 H6 125.5 . . ?
C6 C7 O1 107.2(8) . . ?
C6 C7 H7 126.4 . . ?
O1 C7 H7 126.4 . . ?
C4 O1 C7 105.7(9) . . ?
C5A C4A O1A 106.9(19) . . ?
C5A C4A C3 119.3(15) . . ?
O1A C4A C3 133.5(12) . . ?
C4A C5A C6A 109(2) . . ?
C4A C5A H5A 125.4 . . ?
C6A C5A H5A 125.4 . . ?
C7A C6A C5A 110.4(18) . . ?
C7A C6A H6A 124.8 . . ?
C5A C6A H6A 124.8 . . ?
C6A C7A O1A 105(2) . . ?
C6A C7A H7A 127.6 . . ?
O1A C7A H7A 127.6 . . ?
C4A O1A C7A 108(2) . . ?
C9 C8 C12 107.3(3) . . ?
C9 C8 C1 126.0(3) . . ?
C12 C8 C1 126.5(3) . . ?
C9 C8 Fe2 69.74(19) . . ?
C12 C8 Fe2 69.30(19) . . ?
C1 C8 Fe2 123.1(2) . . ?
C10 C9 C8 108.2(3) . . ?
C10 C9 Fe2 70.1(2) . . ?
C8 C9 Fe2 69.12(19) . . ?
C10 C9 H9 124(2) . . ?
C8 C9 H9 128(2) . . ?
Fe2 C9 H9 123(2) . . ?
C9 C10 C11 108.4(3) . . ?
C9 C10 Fe2 69.33(19) . . ?
C11 C10 Fe2 69.8(2) . . ?
C9 C10 H10 125(3) . . ?
C11 C10 H10 126(3) . . ?
Fe2 C10 H10 127(3) . . ?
C12 C11 C10 108.2(3) . . ?
C12 C11 Fe2 69.00(19) . . ?
C10 C11 Fe2 69.5(2) . . ?
C12 C11 H11 121(2) . . ?
C10 C11 H11 130(2) . . ?
Fe2 C11 H11 124(2) . . ?
C11 C12 C8 107.9(3) . . ?
C11 C12 Fe2 70.4(2) . . ?
C8 C12 Fe2 69.07(19) . . ?
C11 C12 H12 129(3) . . ?
C8 C12 H12 123(3) . . ?
Fe2 C12 H12 125(2) . . ?
C17 C13 C14 108.3(3) . . ?
C17 C13 Fe2 70.2(2) . . ?
C14 C13 Fe2 69.4(2) . . ?
C17 C13 H13 124(3) . . ?
C14 C13 H13 128(3) . . ?
Fe2 C13 H13 127(3) . . ?
C15 C14 C13 107.5(4) . . ?
C15 C14 Fe2 70.0(2) . . ?
C13 C14 Fe2 69.4(2) . . ?
C15 C14 H14 125(4) . . ?
C13 C14 H14 128(4) . . ?
Fe2 C14 H14 124(4) . . ?
C16 C15 C14 108.3(3) . . ?
C16 C15 Fe2 69.7(2) . . ?
C14 C15 Fe2 69.4(2) . . ?
C16 C15 H15 125(3) . . ?
C14 C15 H15 127(3) . . ?
Fe2 C15 H15 125(3) . . ?
C15 C16 C17 108.8(3) . . ?
C15 C16 Fe2 69.8(2) . . ?
C17 C16 Fe2 70.0(2) . . ?
C15 C16 H16 126(3) . . ?
C17 C16 H16 126(3) . . ?
Fe2 C16 H16 124(3) . . ?
C16 C17 C13 107.1(3) . . ?
C16 C17 Fe2 69.3(2) . . ?
C13 C17 Fe2 69.0(2) . . ?
C16 C17 H17 127(3) . . ?
C13 C17 H17 126(3) . . ?
Fe2 C17 H17 125(3) . . ?
O2 C18 Fe1 179.6(3) . . ?
O3 C19 Fe1 175.6(3) . . ?
O4 C20 Fe1 175.8(3) . . ?

loop_
_geom_bond_atom_site_label_1
_geom_bond_atom_site_label_2
_geom_bond_distance
_geom_bond_site_symmetry_2
_geom_bond_publ_flag
Fe1 C18 1.785(4) . ?
Fe1 C19 1.809(4) . ?
Fe1 C20 1.813(4) . ?
Fe1 C2 2.073(3) . ?
Fe1 C1 2.116(3) . ?
Fe1 C3 2.165(3) . ?
Fe1 S1 2.3235(9) . ?
Fe2 C8 2.029(3) . ?
Fe2 C13 2.030(4) . ?
Fe2 C14 2.032(4) . ?
Fe2 C12 2.032(3) . ?
Fe2 C9 2.037(3) . ?
Fe2 C16 2.038(4) . ?
Fe2 C15 2.040(4) . ?
Fe2 C17 2.046(3) . ?
Fe2 C10 2.048(3) . ?
Fe2 C11 2.050(4) . ?
S1 C1 1.736(3) . ?
O2 C18 1.139(4) . ?
O3 C19 1.136(4) . ?
O4 C20 1.137(5) . ?
C1 C2 1.414(5) . ?
C1 C8 1.467(4) . ?
C2 C3 1.418(5) . ?
C2 H2 0.96(4) . ?
C3 C4A 1.443(5) . ?
C3 C4 1.443(5) . ?
C3 H3 0.90(4) . ?
C4 C5 1.30(2) . ?
C4 O1 1.356(12) . ?
C5 C6 1.415(16) . ?
C5 H5 0.9500 . ?
C6 C7 1.328(11) . ?
C6 H6 0.9500 . ?
C7 O1 1.399(13) . ?
C7 H7 0.9500 . ?
C4A C5A 1.38(3) . ?
C4A O1A 1.40(2) . ?
C5A C6A 1.39(3) . ?
C5A H5A 0.9500 . ?
C6A C7A 1.35(2) . ?
C6A H6A 0.9500 . ?
C7A O1A 1.48(2) . ?
C7A H7A 0.9500 . ?
C8 C9 1.429(5) . ?
C8 C12 1.443(5) . ?
C9 C10 1.416(5) . ?
C9 H9 0.95(4) . ?
C10 C11 1.425(5) . ?
C10 H10 0.96(4) . ?
C11 C12 1.418(5) . ?
C11 H11 0.98(4) . ?
C12 H12 0.93(4) . ?
C13 C17 1.423(6) . ?
C13 C14 1.429(6) . ?
C13 H13 0.87(4) . ?
C14 C15 1.413(6) . ?
C14 H14 0.85(6) . ?
C15 C16 1.411(6) . ?
C15 H15 0.96(5) . ?
C16 C17 1.420(5) . ?
C16 H16 0.91(5) . ?
C17 H17 0.96(4) . ?
